data_2011274
loop_
_publ_author_name
'Zeng, Xi-Rui'
'Xu, Yan'
'Xiong, Ren-Geng'
'Zhang, Li-Juan'
'You, Xiao-Zeng'

_publ_section_title
<i>catena</i>-Poly[[diaqua(isonicotinato-<i>O</i>,<i>O</i>')europium(III)]-di-\m-isonicotinato-<i>O</i>:<i>O</i>']
_journal_issue 8
_journal_name_full 'Acta Crystallographica Section C'
_journal_page_first e325
_journal_page_last e326
_journal_paper_doi 10.1107/S0108270100009604
_journal_volume 56
_journal_year 2000
_chemical_formula_iupac '[Eu (C6 H4 O2)3 (H2 O)2]'
_chemical_formula_moiety 'C18 H16 Eu N3 O8'
_chemical_formula_sum 'C18 H16 Eu N3 O8'
_chemical_formula_weight 554.30
_chemical_name_systematic
;catena-poly[[[diaqua(isonicotinato-O,O')europium(III)]-di-\m-isonicotinato-O:O']
dihydrate]
;
_space_group_IT_number 14
_symmetry_cell_setting monoclinic
_symmetry_space_group_name_Hall '-P 2ybc'
_symmetry_space_group_name_H-M 'P 1 21/c 1'
_cell_angle_alpha 90.00
_cell_angle_beta 92.48(3)
_cell_angle_gamma 90.00
_cell_formula_units_Z 4
_cell_length_a 9.4860(19)
_cell_length_b 18.974(4)
_cell_length_c 10.759(2)
_cell_measurement_reflns_used 25
_cell_measurement_temperature 293(2)
_cell_measurement_theta_max 6.87
_cell_measurement_theta_min 2.63
_cell_volume 1934.7(7)
_computing_cell_refinement 'CAD-4 Software'
_computing_data_collection 'CAD-4 Software (Enraf-Nonius, 1989)'
_computing_publication_material SHELXTL
_computing_structure_refinement 'SHELXTL (Sheldrick, 1997)'
_computing_structure_solution 'SHELXS97 (Sheldrick, 1990)'
_diffrn_ambient_temperature 293(2)
_diffrn_measured_fraction_theta_full 1.000
_diffrn_measured_fraction_theta_max 1.000
_diffrn_measurement_device_type CAD-4
_diffrn_measurement_method \w-2\q
_diffrn_radiation_monochromator graphite
_diffrn_radiation_source 'fine-focus sealed tube'
_diffrn_radiation_type MoK\a
_diffrn_radiation_wavelength .71073
_diffrn_reflns_av_R_equivalents .017
_diffrn_reflns_av_sigmaI/netI .0214
_diffrn_reflns_limit_h_max 11
_diffrn_reflns_limit_h_min 0
_diffrn_reflns_limit_k_max 22
_diffrn_reflns_limit_k_min 0
_diffrn_reflns_limit_l_max 12
_diffrn_reflns_limit_l_min -12
_diffrn_reflns_number 3615
_diffrn_reflns_theta_full 24.97
_diffrn_reflns_theta_max 24.97
_diffrn_reflns_theta_min 2.15
_diffrn_standards_decay_% .0
_diffrn_standards_interval_count 97
_diffrn_standards_number 3
_exptl_absorpt_coefficient_mu 3.295
_exptl_absorpt_correction_T_max .452
_exptl_absorpt_correction_T_min .348
_exptl_absorpt_correction_type 'empirical from \y scan'
_exptl_absorpt_process_details '(North et al., 1968)'
_exptl_crystal_colour Colourless
_exptl_crystal_density_diffrn 1.903
_exptl_crystal_density_method 'not measured'
_exptl_crystal_description Prism
_exptl_crystal_F_000 1088
_exptl_crystal_size_max .32
_exptl_crystal_size_mid .26
_exptl_crystal_size_min .24
_refine_diff_density_max .729
_refine_diff_density_min -2.005
_refine_ls_extinction_method none
_refine_ls_goodness_of_fit_ref 1.091
_refine_ls_hydrogen_treatment constr
_refine_ls_matrix_type full
_refine_ls_number_parameters 271
_refine_ls_number_reflns 3402
_refine_ls_number_restraints 25
_refine_ls_restrained_S_all 1.108
_refine_ls_R_factor_all .030
_refine_ls_R_factor_gt .025
_refine_ls_shift/su_max .002
_refine_ls_shift/su_mean .000
_refine_ls_structure_factor_coef Fsqd
_refine_ls_weighting_details 'calc w = 1/[\s^2^(Fo^2^)+(0.0460P)^2^+1.4090P] where P = (Fo^2^+2Fc^2^)/3'
_refine_ls_weighting_scheme calc
_refine_ls_wR_factor_ref .070
_reflns_number_gt 3060
_reflns_number_total 3402
_reflns_threshold_expression I>2\s(I)
_cod_data_source_file qa0360.cif
_cod_data_source_block I
_cod_depositor_comments
;
The following automatic conversions were performed:
'_symmetry_cell_setting' value 'Monoclinic' changed to 'monoclinic'
according to '/home/saulius/struct/CIF-dictionaries/cif_core.dic'
dictionary named 'cif_core.dic' version 2.4.1 from 2010-06-29.

Automatic conversion script
Id: cif_fix_enum 1527 2010-12-29 10:47:43Z saulius 

The following automatic conversions were performed:

'_symmetry_cell_setting' value 'Monoclinic' changed to 'monoclinic'
according to /home/saulius/struct/CIF-dictionaries/cif_core.dic
dictionary named 'cif_core.dic' version 2.4.1 from 2010-06-29.

Automatic conversion script
Id: cif_fix_values 1715 2011-07-08 13:25:40Z adriana 
;
_cod_original_sg_symbol_H-M 'P 21/c'
_cod_database_code 2011274
_cod_database_fobs_code 2011274

loop_
_symmetry_equiv_pos_as_xyz
'x, y, z'
'-x, y+1/2, -z+1/2'
'-x, -y, -z'
'x, -y-1/2, z-1/2'

loop_
_atom_site_label
_atom_site_fract_x
_atom_site_fract_y
_atom_site_fract_z
_atom_site_U_iso_or_equiv
_atom_site_adp_type
_atom_site_calc_flag
_atom_site_refinement_flags
_atom_site_occupancy
_atom_site_disorder_assembly
_atom_site_disorder_group
_atom_site_type_symbol
Eu1 .752779(16) .510153(9) .456300(14) .01684(9) Uani d . 1 . . Eu
O1W .6382(3) .40522(14) .3657(2) .0292(6) Uani d . 1 . . O
H1 .5424 .3919 .3775 .035 Uiso d R 1 . . H
H2 .6829 .3689 .3177 .035 Uiso d R 1 . . H
O2W .8836(3) .47286(17) .2768(2) .0323(6) Uani d . 1 . . O
H3 .9648 .4527 .3000 .039 Uiso d R 1 . . H
H4 .8416 .4494 .2173 .039 Uiso d R 1 . . H
O1 1.1216(3) .38761(14) .6106(2) .0301(6) Uani d . 1 . . O
O2 .9155(3) .42765(14) .5368(2) .0291(6) Uani d . 1 . . O
O3 .6445(3) .61205(13) .5816(2) .0258(6) Uani d . 1 . . O
O4 .8466(3) .56611(15) .6481(2) .0281(6) Uani d . 1 . . O
O5 .6047(3) .46244(15) .6070(2) .0300(6) Uani d . 1 . . O
O6 .4040(2) .44150(16) .6971(2) .0314(6) Uani d D 1 . . O
N1 .7539(4) .4242(2) 1.0543(3) .0439(10) Uani d U 1 . . N
N2 .7412(5) .7223(2) 1.0056(4) .0545(11) Uani d U 1 . . N
N3 .7828(4) .20768(19) .7625(4) .0409(9) Uani d . 1 . . N
C1 .8081(6) .6612(3) .9960(4) .0591(14) Uani d U 1 . . C
H1A .8551 .6422 1.0694 .071 Uiso d R 1 . . H
C2 .8131(5) .6234(3) .8865(4) .0454(11) Uani d . 1 . . C
H2A .8674 .5808 .8827 .055 Uiso d R 1 . . H
C3 .7398(4) .6478(2) .7817(3) .0269(8) Uani d . 1 . . C
C4 .6666(4) .7107(2) .7908(4) .0331(9) Uani d . 1 . . C
H4A .6136 .7293 .7201 .040 Uiso d R 1 . . H
C5 .6728(5) .7463(2) .9032(4) .0429(11) Uani d . 1 . . C
H5A .6241 .7906 .9080 .051 Uiso d R 1 . . H
C6 .7435(4) .60703(19) .6625(3) .0229(7) Uani d . 1 . . C
C7 .7178(5) .2477(2) .6754(5) .0429(11) Uani d . 1 . . C
H7A .6220 .2362 .6511 .052 Uiso d R 1 . . H
C8 .7799(4) .3035(2) .6177(4) .0341(9) Uani d . 1 . . C
H8A .7267 .3316 .5580 .041 Uiso d R 1 . . H
C9 .9186(4) .31954(18) .6490(3) .0226(7) Uani d . 1 . . C
C10 .9890(4) .2773(2) .7360(3) .0277(8) Uani d . 1 . . C
H10A 1.0865 .2859 .7586 .033 Uiso d R 1 . . H
C11 .9168(5) .2228(2) .7900(4) .0357(9) Uani d . 1 . . C
H11A .9660 .1944 .8518 .043 Uiso d R 1 . . H
C12 .9917(4) .38275(18) .5938(3) .0214(7) Uani d . 1 . . C
C13 .6142(5) .4175(3) 1.0415(4) .0475(12) Uani d U 1 . . C
H13A .5628 .4093 1.1151 .057 Uiso d R 1 . . H
C14 .5398(4) .4212(3) .9289(3) .0384(10) Uani d . 1 . . C
H14A .4392 .4149 .9241 .046 Uiso d R 1 . . H
C15 .6128(4) .43401(19) .8225(3) .0237(7) Uani d . 1 . . C
C16 .7585(4) .4397(2) .8339(4) .0318(9) Uani d . 1 . . C
H16A .8133 .4476 .7622 .038 Uiso d R 1 . . H
C17 .8231(5) .4338(3) .9503(4) .0402(10) Uani d . 1 . . C
H17A .9241 .4368 .9575 .048 Uiso d R 1 . . H
C18 .5350(3) .44648(18) .6990(3) .0199(7) Uani d D 1 . . C

loop_
_atom_site_aniso_label
_atom_site_aniso_U_11
_atom_site_aniso_U_22
_atom_site_aniso_U_33
_atom_site_aniso_U_12
_atom_site_aniso_U_13
_atom_site_aniso_U_23
Eu1 .02142(13) .01718(13) .01167(12) -.00061(6) -.00198(8) .00027(6)
O1W .0269(13) .0294(15) .0314(14) -.0040(11) .0029(11) -.0126(12)
O2W .0277(14) .0491(17) .0197(13) .0032(13) -.0043(11) -.0107(13)
O1 .0249(13) .0287(14) .0365(15) -.0058(11) -.0027(11) .0085(12)
O2 .0332(14) .0249(14) .0293(14) .0050(11) .0022(11) .0088(11)
O3 .0283(13) .0263(14) .0225(13) -.0016(11) -.0039(11) -.0040(10)
O4 .0258(13) .0366(15) .0216(12) .0022(12) -.0031(10) -.0104(11)
O5 .0382(15) .0345(15) .0173(12) -.0074(13) .0001(11) .0031(12)
O6 .0273(14) .0425(16) .0239(13) -.0008(12) -.0059(11) .0059(12)
N1 .054(2) .055(3) .0217(18) .0079(17) -.0126(17) .0005(15)
N2 .076(3) .055(3) .032(2) .005(2) -.0035(19) -.020(2)
N3 .043(2) .0296(19) .051(2) -.0093(16) .0104(17) .0121(17)
C1 .079(3) .064(3) .033(2) .010(3) -.012(2) -.015(2)
C2 .060(3) .044(3) .031(2) .010(2) -.010(2) -.013(2)
C3 .0286(19) .031(2) .0216(18) -.0055(15) .0045(15) -.0086(16)
C4 .037(2) .032(2) .031(2) -.0011(17) .0019(17) -.0062(17)
C5 .051(3) .035(2) .044(2) -.001(2) .007(2) -.017(2)
C6 .0228(17) .0234(18) .0225(18) -.0053(15) .0017(15) -.0055(14)
C7 .034(2) .035(2) .059(3) -.0092(18) -.005(2) .011(2)
C8 .031(2) .030(2) .041(2) -.0033(16) -.0066(18) .0118(18)
C9 .0258(18) .0194(18) .0226(18) -.0009(14) .0015(14) .0008(14)
C10 .0272(19) .0278(19) .0278(19) -.0004(15) -.0013(15) .0053(15)
C11 .044(2) .031(2) .032(2) .0020(18) .0003(18) .0126(17)
C12 .0301(19) .0181(17) .0160(16) -.0020(14) .0015(14) -.0010(13)
C13 .054(3) .067(3) .0221(19) .004(2) -.0007(18) .0073(19)
C14 .036(2) .060(3) .0196(19) -.002(2) .0002(17) .0106(19)
C15 .0276(18) .0236(18) .0195(17) .0022(15) -.0041(14) .0014(14)
C16 .032(2) .042(2) .0218(19) .0031(18) -.0038(16) .0015(17)
C17 .034(2) .055(3) .030(2) .004(2) -.0162(18) .000(2)
C18 .0269(18) .0166(16) .0157(16) -.0006(14) -.0020(14) .0008(13)

loop_
_atom_type_symbol
_atom_type_description
_atom_type_scat_dispersion_real
_atom_type_scat_dispersion_imag
_atom_type_scat_source
C C .0033 .0016 'International Tables Vol C Tables 4.2.6.8 and 6.1.1.4'
H H .0000 .0000 'International Tables Vol C Tables 4.2.6.8 and 6.1.1.4'
N N .0061 .0033 'International Tables Vol C Tables 4.2.6.8 and 6.1.1.4'
O O .0106 .0060 'International Tables Vol C Tables 4.2.6.8 and 6.1.1.4'
Eu Eu -.1578 3.6682 'International Tables Vol C Tables 4.2.6.8 and 6.1.1.4'

loop_
_geom_angle_atom_site_label_1
_geom_angle_atom_site_label_2
_geom_angle_atom_site_label_3
_geom_angle_site_symmetry_1
_geom_angle_site_symmetry_3
_geom_angle
O2 Eu1 O6 . 3_666 154.91(10)
O2 Eu1 O5 . . 83.80(9)
O6 Eu1 O5 3_666 . 104.64(9)
O2 Eu1 O1 . 3_766 108.86(9)
O6 Eu1 O1 3_666 3_766 77.44(9)
O5 Eu1 O1 . 3_766 146.04(10)
O2 Eu1 O2W . . 75.50(9)
O6 Eu1 O2W 3_666 . 83.46(9)
O5 Eu1 O2W . . 139.98(11)
O1 Eu1 O2W 3_766 . 73.85(10)
O2 Eu1 O1W . . 82.98(10)
O6 Eu1 O1W 3_666 . 77.42(9)
O5 Eu1 O1W . . 72.29(9)
O1 Eu1 O1W 3_766 . 138.94(9)
O2W Eu1 O1W . . 71.48(9)
O2 Eu1 O4 . . 76.61(10)
O6 Eu1 O4 3_666 . 127.95(10)
O5 Eu1 O4 . . 78.13(9)
O1 Eu1 O4 3_766 . 74.68(9)
O2W Eu1 O4 . . 127.70(9)
O1W Eu1 O4 . . 145.57(9)
O2 Eu1 O3 . . 125.19(9)
O6 Eu1 O3 3_666 . 79.74(9)
O5 Eu1 O3 . . 70.71(9)
O1 Eu1 O3 3_766 . 76.50(9)
O2W Eu1 O3 . . 148.43(9)
O1W Eu1 O3 . . 129.30(8)
O4 Eu1 O3 . . 51.53(8)
O2 Eu1 C6 . . 100.54(10)
O6 Eu1 C6 3_666 . 104.54(10)
O5 Eu1 C6 . . 71.27(10)
O1 Eu1 C6 3_766 . 75.41(10)
O2W Eu1 C6 . . 145.59(10)
O1W Eu1 C6 . . 142.72(9)
O4 Eu1 C6 . . 25.78(9)
O3 Eu1 C6 . . 25.82(9)
O2 Eu1 C12 . 3_766 89.72(9)
O6 Eu1 C12 3_666 3_766 95.37(9)
O5 Eu1 C12 . 3_766 145.76(9)
O1 Eu1 C12 3_766 3_766 19.19(9)
O2W Eu1 C12 . 3_766 68.88(10)
O1W Eu1 C12 . 3_766 140.26(9)
O4 Eu1 C12 . 3_766 67.67(9)
O3 Eu1 C12 . 3_766 86.25(8)
C6 Eu1 C12 . 3_766 77.01(9)
O2 Eu1 C18 . 3_666 152.60(9)
O6 Eu1 C18 3_666 3_666 18.21(8)
O5 Eu1 C18 . 3_666 86.50(9)
O1 Eu1 C18 3_766 3_666 93.34(8)
O2W Eu1 C18 . 3_666 96.37(9)
O1W Eu1 C18 . 3_666 69.65(9)
O4 Eu1 C18 . 3_666 126.16(9)
O3 Eu1 C18 . 3_666 74.65(8)
C6 Eu1 C18 . 3_666 100.46(9)
C12 Eu1 C18 3_766 3_666 112.06(8)
C12 O1 Eu1 . 3_766 121.2(2)
C12 O2 Eu1 . . 171.6(2)
C6 O3 Eu1 . . 90.2(2)
C6 O4 Eu1 . . 96.6(2)
C18 O5 Eu1 . . 169.3(2)
C18 O6 Eu1 . 3_666 125.5(2)
C17 N1 C13 . . 116.7(3)
C1 N2 C5 . . 116.8(4)
C11 N3 C7 . . 116.3(3)
N2 C1 C2 . . 123.6(5)
C3 C2 C1 . . 119.3(4)
C2 C3 C4 . . 117.9(4)
C2 C3 C6 . . 119.8(4)
C4 C3 C6 . . 122.3(3)
C5 C4 C3 . . 118.6(4)
N2 C5 C4 . . 123.7(4)
O3 C6 O4 . . 121.3(3)
O3 C6 C3 . . 120.6(3)
O4 C6 C3 . . 118.0(3)
O3 C6 Eu1 . . 64.01(18)
O4 C6 Eu1 . . 57.61(17)
C3 C6 Eu1 . . 171.4(3)
N3 C7 C8 . . 124.2(4)
C7 C8 C9 . . 118.9(4)
C8 C9 C10 . . 117.8(3)
C8 C9 C12 . . 121.7(3)
C10 C9 C12 . . 120.5(3)
C9 C10 C11 . . 119.0(4)
N3 C11 C10 . . 123.8(4)
O1 C12 O2 . . 124.5(3)
O1 C12 C9 . . 118.0(3)
O2 C12 C9 . . 117.5(3)
O1 C12 Eu1 . 3_766 39.57(17)
O2 C12 Eu1 . 3_766 85.0(2)
C9 C12 Eu1 . 3_766 157.2(2)
N1 C13 C14 . . 123.8(4)
C13 C14 C15 . . 118.7(4)
C14 C15 C16 . . 118.2(3)
C14 C15 C18 . . 120.8(3)
C16 C15 C18 . . 120.8(3)
C17 C16 C15 . . 118.5(4)
N1 C17 C16 . . 124.0(4)
O6 C18 O5 . . 124.5(3)
O6 C18 C15 . . 116.9(3)
O5 C18 C15 . . 118.6(3)
O6 C18 Eu1 . 3_666 36.31(16)
O5 C18 Eu1 . 3_666 89.6(2)
C15 C18 Eu1 . 3_666 149.4(2)

loop_
_geom_bond_atom_site_label_1
_geom_bond_atom_site_label_2
_geom_bond_site_symmetry_2
_geom_bond_distance
_geom_bond_publ_flag
Eu1 O2 . 2.338(3) yes
Eu1 O6 3_666 2.359(3) yes
Eu1 O5 . 2.370(3) yes
Eu1 O1 3_766 2.403(3) yes
Eu1 O2W . 2.445(3) yes
Eu1 O1W . 2.450(3) yes
Eu1 O4 . 2.453(2) yes
Eu1 O3 . 2.594(3) yes
O1 C12 . 1.240(4) ?
O1 Eu1 3_766 2.403(3) ?
O2 C12 . 1.259(4) ?
O3 C6 . 1.257(4) ?
O4 C6 . 1.263(4) ?
O5 C18 . 1.252(4) ?
O6 C18 . 1.245(3) ?
O6 Eu1 3_666 2.359(3) ?
N1 C17 . 1.334(5) ?
N1 C13 . 1.332(6) ?
N2 C1 . 1.329(7) ?
N2 C5 . 1.335(6) ?
N3 C11 . 1.324(6) ?
N3 C7 . 1.336(6) ?
C1 C2 . 1.381(6) ?
C2 C3 . 1.378(6) ?
C3 C4 . 1.387(6) ?
C3 C6 . 1.499(5) ?
C4 C5 . 1.385(6) ?
C7 C8 . 1.374(6) ?
C8 C9 . 1.378(5) ?
C9 C10 . 1.382(5) ?
C9 C12 . 1.519(5) ?
C10 C11 . 1.382(5) ?
C12 Eu1 3_766 3.226(3) ?
C13 C14 . 1.377(6) ?
C14 C15 . 1.385(5) ?
C15 C16 . 1.386(5) ?
C15 C18 . 1.510(4) ?
C16 C17 . 1.375(5) ?
C18 Eu1 3_666 3.244(3) ?

loop_
_geom_hbond_atom_site_label_D
_geom_hbond_atom_site_label_H
_geom_hbond_atom_site_label_A
_geom_hbond_site_symmetry_A
_geom_hbond_distance_DH
_geom_hbond_distance_HA
_geom_hbond_distance_DA
_geom_hbond_angle_DHA
_geom_hbond_publ_flag
O1W H1 O3 3_666 .95(7) 1.84(7) 2.784(4) 165(8) yes
O1W H2 N3 4_565 .970(10) 1.84(7) 2.799(5) 166(6) yes
O2W H3 O4 3_766 .88(6) 1.88(5) 2.752(4) 165(3) yes
O2W H4 N1 1_554 .86(3) 1.96(7) 2.800(4) 161(9) yes
C16 H16A O4 . .960(10) 2.58(8) 3.255(5) 126(7) ?
